data_7023337
loop_
_publ_author_name
'Rotsch, David A.'
'Reinig, Kimberly M.'
'Weis, Eric M.'
'Taylor, Anna B.'
'Barnes, Charles L.'
'Jurisson, Silvia S.'

_publ_section_title
;
 Novel rhenium(III, IV, and V) tetradentate N2O2 Schiff base mononuclear
 and dinuclear complexes.
;
_journal_issue 32
_journal_name_full 'Dalton transactions (Cambridge, England : 2003)'
_journal_page_first 11614
_journal_page_last 11625
_journal_paper_doi 10.1039/c3dt51198g
_journal_volume 42
_journal_year 2013
_chemical_formula_moiety 'C36 H18 N4 O7 Re2, 4(C H Cl3)'
_chemical_formula_sum 'C40 H40 Cl12 N4 O7 Re2'
_chemical_formula_weight 1486.56
_space_group_IT_number 14
_symmetry_cell_setting monoclinic
_symmetry_Int_Tables_number 14
_symmetry_space_group_name_Hall '-P 2yn'
_symmetry_space_group_name_H-M 'P 1 21/n 1'
_atom_sites_solution_hydrogens geom
_atom_sites_solution_primary direct
_atom_sites_solution_secondary difmap
_audit_creation_method SHELXL-97
_cell_angle_alpha 90.00
_cell_angle_beta 90.941(2)
_cell_angle_gamma 90.00
_cell_formula_units_Z 2
_cell_length_a 9.6016(16)
_cell_length_b 17.819(3)
_cell_length_c 14.807(3)
_cell_measurement_reflns_used 9914
_cell_measurement_temperature 173(2)
_cell_measurement_theta_max 27.5
_cell_measurement_theta_min 2.3
_cell_volume 2533.0(8)
_computing_cell_refinement 'APEX2 (Bruker AXS, 2008)'
_computing_data_collection 'APEX2 (Bruker AXS, 2008)'
_computing_data_reduction 'APEX2 (Bruker AXS, 2008)'
_computing_molecular_graphics 'X-SEED, Barbour, 2001'
_computing_publication_material 'CIFTAB (Sheldrick, 1997)'
_computing_structure_refinement 'SHELXL-97 (Sheldrick, 1997)'
_computing_structure_solution 'SHELXS-97 (Sheldrick, 1997)'
_diffrn_ambient_temperature 173(2)
_diffrn_measured_fraction_theta_full 0.992
_diffrn_measured_fraction_theta_max 0.992
_diffrn_measurement_device_type 'Bruker APEXII CCD area detector'
_diffrn_measurement_method 'omega scans'
_diffrn_radiation_monochromator graphite
_diffrn_radiation_type MoK\a
_diffrn_radiation_wavelength 0.71073
_diffrn_reflns_av_R_equivalents 0.0327
_diffrn_reflns_av_sigmaI/netI 0.0251
_diffrn_reflns_limit_h_max 12
_diffrn_reflns_limit_h_min -12
_diffrn_reflns_limit_k_max 22
_diffrn_reflns_limit_k_min -23
_diffrn_reflns_limit_l_max 19
_diffrn_reflns_limit_l_min -19
_diffrn_reflns_number 28698
_diffrn_reflns_theta_full 27.58
_diffrn_reflns_theta_max 27.58
_diffrn_reflns_theta_min 1.79
_diffrn_source 'fine-focus sealed tube'
_diffrn_standards_decay_% 0.0
_exptl_absorpt_coefficient_mu 5.458
_exptl_absorpt_correction_T_max 0.41
_exptl_absorpt_correction_T_min 0.30
_exptl_absorpt_correction_type multi-scan
_exptl_absorpt_process_details
;
 Data were corrected for decay and absorption using the program SADABS 
 (Sheldrick, G. M. (2003). SADABS. Version 2.10. University of
 G\"ottingen, Germany).
;
_exptl_crystal_colour Green
_exptl_crystal_density_diffrn 1.949
_exptl_crystal_density_method 'not measured'
_exptl_crystal_description Prism
_exptl_crystal_F_000 1436
_exptl_crystal_size_max 0.30
_exptl_crystal_size_mid 0.20
_exptl_crystal_size_min 0.20
_refine_diff_density_max 2.699
_refine_diff_density_min -1.379
_refine_diff_density_rms 0.144
_refine_ls_extinction_method none
_refine_ls_goodness_of_fit_ref 1.096
_refine_ls_hydrogen_treatment constr
_refine_ls_matrix_type full
_refine_ls_number_parameters 297
_refine_ls_number_reflns 5828
_refine_ls_number_restraints 0
_refine_ls_restrained_S_all 1.096
_refine_ls_R_factor_all 0.0421
_refine_ls_R_factor_gt 0.0345
_refine_ls_shift/su_max 0.001
_refine_ls_shift/su_mean 0.000
_refine_ls_structure_factor_coef Fsqd
_refine_ls_weighting_details 'calc w=1/[\s^2^(Fo^2^)+(0.0313P)^2^+16.1509P] where P=(Fo^2^+2Fc^2^)/3'
_refine_ls_weighting_scheme calc
_refine_ls_wR_factor_gt 0.0862
_refine_ls_wR_factor_ref 0.0900
_reflns_number_gt 5043
_reflns_number_total 5828
_reflns_threshold_expression >2sigma(I)
_cod_data_source_file c3dt51198g.txt
_cod_data_source_block DAR45b
_cod_original_cell_volume 2533.1(7)
_cod_original_sg_symbol_H-M 'P 21/n'
_cod_database_code 7023337

loop_
_symmetry_equiv_pos_as_xyz
'x, y, z'
'-x+1/2, y+1/2, -z+1/2'
'-x, -y, -z'
'x-1/2, -y-1/2, z-1/2'

loop_
_atom_site_label
_atom_site_type_symbol
_atom_site_fract_x
_atom_site_fract_y
_atom_site_fract_z
_atom_site_U_iso_or_equiv
_atom_site_adp_type
_atom_site_occupancy
_atom_site_symmetry_multiplicity
_atom_site_calc_flag
_atom_site_refinement_flags
Re1 Re 0.16189(2) 0.032690(11) 0.436058(13) 0.02341(7) Uani 1 1 d .
Cl1 Cl -0.4117(2) 0.18609(12) -0.03877(13) 0.0606(5) Uani 1 1 d .
Cl2 Cl -0.3452(2) 0.22041(15) -0.22264(12) 0.0677(6) Uani 1 1 d .
Cl3 Cl -0.1330(2) 0.23101(13) -0.08297(16) 0.0657(5) Uani 1 1 d .
Cl4 Cl 0.2428(2) 0.14037(13) 0.08302(16) 0.0682(6) Uani 1 1 d .
Cl5 Cl 0.3683(3) 0.00012(14) 0.1353(2) 0.0811(7) Uani 1 1 d .
Cl6 Cl 0.4906(3) 0.14094(14) 0.19577(15) 0.0720(6) Uani 1 1 d .
O1 O 0.1687(4) 0.1220(2) 0.5212(2) 0.0276(8) Uani 1 1 d .
O2 O 0.0371(4) 0.0934(2) 0.3515(2) 0.0309(8) Uani 1 1 d .
O3 O 0.0000 0.0000 0.5000 0.0239(10) Uani 1 2 d S
O4 O 0.3140(4) 0.0522(2) 0.3817(3) 0.0346(9) Uani 1 1 d .
N1 N 0.2612(5) -0.0400(3) 0.5248(3) 0.0262(9) Uani 1 1 d .
N2 N 0.1295(5) -0.0653(3) 0.3655(3) 0.0267(9) Uani 1 1 d .
C1 C 0.2173(6) 0.1171(3) 0.6060(4) 0.0284(11) Uani 1 1 d .
C2 C 0.2051(7) 0.1825(3) 0.6588(4) 0.0370(13) Uani 1 1 d .
H15 H 0.1649 0.2263 0.6328 0.044 Uiso 1 1 calc R
C3 C 0.2505(8) 0.1839(4) 0.7472(4) 0.0453(16) Uani 1 1 d .
H14 H 0.2411 0.2289 0.7810 0.054 Uiso 1 1 calc R
C4 C 0.3091(8) 0.1221(4) 0.7880(4) 0.0475(17) Uani 1 1 d .
H13 H 0.3401 0.1243 0.8492 0.057 Uiso 1 1 calc R
C5 C 0.3222(7) 0.0566(4) 0.7385(4) 0.0391(14) Uani 1 1 d .
H12 H 0.3628 0.0137 0.7663 0.047 Uiso 1 1 calc R
C6 C 0.2765(6) 0.0524(3) 0.6475(4) 0.0310(12) Uani 1 1 d .
C7 C 0.2958(6) -0.0209(3) 0.6058(4) 0.0303(12) Uani 1 1 d .
H10 H 0.3384 -0.0585 0.6423 0.036 Uiso 1 1 calc R
C8 C 0.2836(6) -0.1177(3) 0.4880(4) 0.0295(11) Uani 1 1 d .
C9 C 0.1625(6) -0.1329(3) 0.4199(4) 0.0283(11) Uani 1 1 d .
H8A H 0.1886 -0.1745 0.3792 0.034 Uiso 1 1 calc R
H8B H 0.0787 -0.1485 0.4532 0.034 Uiso 1 1 calc R
C10 C 0.0760(6) -0.0677(3) 0.2851(4) 0.0301(11) Uani 1 1 d .
H7 H 0.0747 -0.1152 0.2559 0.036 Uiso 1 1 calc R
C11 C 0.0176(6) -0.0051(3) 0.2350(4) 0.0311(12) Uani 1 1 d .
C12 C -0.0329(7) -0.0206(4) 0.1467(4) 0.0393(14) Uani 1 1 d .
H5 H -0.0168 -0.0691 0.1225 0.047 Uiso 1 1 calc R
C13 C -0.1026(7) 0.0295(4) 0.0950(4) 0.0454(16) Uani 1 1 d .
H4 H -0.1345 0.0169 0.0359 0.054 Uiso 1 1 calc R
C14 C -0.1263(7) 0.1000(4) 0.1308(4) 0.0458(16) Uani 1 1 d .
H3 H -0.1764 0.1359 0.0958 0.055 Uiso 1 1 calc R
C15 C -0.0794(7) 0.1194(4) 0.2154(4) 0.0389(14) Uani 1 1 d .
H2 H -0.0975 0.1684 0.2376 0.047 Uiso 1 1 calc R
C16 C -0.0044(6) 0.0679(3) 0.2707(4) 0.0299(11) Uani 1 1 d .
C17 C 0.2790(7) -0.1775(3) 0.5615(4) 0.0369(13) Uani 1 1 d .
H17A H 0.3618 -0.1731 0.6007 0.055 Uiso 1 1 calc R
H17B H 0.2769 -0.2274 0.5336 0.055 Uiso 1 1 calc R
H17C H 0.1952 -0.1706 0.5975 0.055 Uiso 1 1 calc R
C18 C 0.4244(6) -0.1179(4) 0.4407(4) 0.0397(14) Uani 1 1 d .
H18A H 0.4208 -0.0833 0.3893 0.060 Uiso 1 1 calc R
H18B H 0.4450 -0.1687 0.4193 0.060 Uiso 1 1 calc R
H18C H 0.4976 -0.1018 0.4834 0.060 Uiso 1 1 calc R
C19 C -0.3090(7) 0.2427(4) -0.1089(4) 0.0411(14) Uani 1 1 d .
H19 H -0.3343 0.2964 -0.0986 0.049 Uiso 1 1 calc R
C20 C 0.3374(8) 0.0925(4) 0.1677(5) 0.0482(16) Uani 1 1 d .
H20 H 0.2786 0.0911 0.2228 0.058 Uiso 1 1 calc R

loop_
_atom_site_aniso_label
_atom_site_aniso_U_11
_atom_site_aniso_U_22
_atom_site_aniso_U_33
_atom_site_aniso_U_23
_atom_site_aniso_U_13
_atom_site_aniso_U_12
Re1 0.02879(12) 0.02118(11) 0.02030(11) 0.00127(8) 0.00196(7) -0.00187(8)
Cl1 0.0651(12) 0.0688(12) 0.0479(10) 0.0052(9) -0.0023(9) -0.0246(10)
Cl2 0.0696(13) 0.1008(17) 0.0328(9) -0.0073(10) 0.0014(8) 0.0192(12)
Cl3 0.0524(11) 0.0727(14) 0.0716(13) -0.0047(11) -0.0052(10) -0.0088(10)
Cl4 0.0653(13) 0.0648(13) 0.0743(14) 0.0168(11) -0.0092(11) 0.0024(10)
Cl5 0.0659(14) 0.0608(13) 0.116(2) -0.0141(14) -0.0225(14) 0.0104(11)
Cl6 0.0722(14) 0.0798(15) 0.0638(12) 0.0142(11) -0.0083(10) -0.0330(12)
O1 0.039(2) 0.0212(17) 0.0222(18) -0.0013(14) -0.0009(15) -0.0042(16)
O2 0.041(2) 0.0261(19) 0.0257(19) 0.0020(15) -0.0018(16) 0.0001(17)
O3 0.027(3) 0.021(2) 0.023(2) 0.001(2) 0.004(2) -0.002(2)
O4 0.037(2) 0.040(2) 0.027(2) 0.0046(17) 0.0055(17) -0.0088(18)
N1 0.025(2) 0.031(2) 0.022(2) 0.0000(18) 0.0037(17) 0.0024(18)
N2 0.029(2) 0.026(2) 0.025(2) 0.0010(18) 0.0019(18) 0.0008(18)
C1 0.031(3) 0.030(3) 0.025(3) 0.000(2) 0.003(2) -0.008(2)
C2 0.049(4) 0.025(3) 0.037(3) -0.005(2) 0.004(3) -0.010(3)
C3 0.056(4) 0.043(4) 0.038(3) -0.013(3) 0.007(3) -0.018(3)
C4 0.053(4) 0.063(5) 0.027(3) -0.008(3) -0.003(3) -0.019(3)
C5 0.039(3) 0.047(4) 0.032(3) 0.000(3) -0.007(2) -0.010(3)
C6 0.028(3) 0.040(3) 0.025(3) 0.000(2) 0.001(2) -0.007(2)
C7 0.027(3) 0.036(3) 0.028(3) 0.001(2) 0.000(2) -0.001(2)
C8 0.029(3) 0.029(3) 0.030(3) 0.002(2) 0.002(2) 0.003(2)
C9 0.034(3) 0.026(3) 0.026(3) 0.000(2) 0.002(2) 0.003(2)
C10 0.031(3) 0.034(3) 0.026(3) -0.004(2) 0.004(2) 0.001(2)
C11 0.028(3) 0.039(3) 0.026(3) 0.002(2) 0.003(2) -0.001(2)
C12 0.033(3) 0.054(4) 0.031(3) -0.007(3) 0.003(2) -0.006(3)
C13 0.045(4) 0.066(5) 0.025(3) -0.004(3) -0.002(3) 0.000(3)
C14 0.043(4) 0.063(4) 0.032(3) 0.012(3) -0.004(3) 0.007(3)
C15 0.040(3) 0.044(3) 0.033(3) 0.010(3) 0.002(3) 0.007(3)
C16 0.027(3) 0.035(3) 0.028(3) 0.002(2) 0.004(2) -0.003(2)
C17 0.048(4) 0.029(3) 0.034(3) 0.004(2) 0.000(3) 0.009(3)
C18 0.031(3) 0.052(4) 0.036(3) 0.001(3) 0.003(2) 0.008(3)
C19 0.052(4) 0.033(3) 0.038(3) -0.005(3) 0.007(3) 0.002(3)
C20 0.051(4) 0.045(4) 0.049(4) 0.007(3) 0.002(3) -0.008(3)

loop_
_atom_type_symbol
_atom_type_description
_atom_type_scat_dispersion_real
_atom_type_scat_dispersion_imag
_atom_type_scat_source
C C 0.0033 0.0016 'International Tables Vol C Tables 4.2.6.8 and 6.1.1.4'
H H 0.0000 0.0000 'International Tables Vol C Tables 4.2.6.8 and 6.1.1.4'
N N 0.0061 0.0033 'International Tables Vol C Tables 4.2.6.8 and 6.1.1.4'
O O 0.0106 0.0060 'International Tables Vol C Tables 4.2.6.8 and 6.1.1.4'
Cl Cl 0.1484 0.1585 'International Tables Vol C Tables 4.2.6.8 and 6.1.1.4'
Re Re -1.0185 7.2310 'International Tables Vol C Tables 4.2.6.8 and 6.1.1.4'

loop_
_geom_angle_atom_site_label_1
_geom_angle_atom_site_label_2
_geom_angle_atom_site_label_3
_geom_angle
_geom_angle_site_symmetry_3
O4 Re1 O3 173.58(15) .
O4 Re1 O1 96.52(18) .
O3 Re1 O1 87.13(11) .
O4 Re1 O2 95.82(18) .
O3 Re1 O2 89.51(11) .
O1 Re1 O2 88.72(15) .
O4 Re1 N2 93.22(19) .
O3 Re1 N2 82.90(13) .
O1 Re1 N2 169.81(16) .
O2 Re1 N2 93.26(16) .
O4 Re1 N1 92.13(19) .
O3 Re1 N1 82.27(12) .
O1 Re1 N1 94.98(16) .
O2 Re1 N1 170.80(17) .
N2 Re1 N1 81.65(18) .
C1 O1 Re1 122.7(3) .
C16 O2 Re1 122.4(4) .
Re1 O3 Re1 179.999(11) 3_556
C7 N1 C8 123.1(5) .
C7 N1 Re1 122.4(4) .
C8 N1 Re1 114.4(3) .
C10 N2 C9 123.6(5) .
C10 N2 Re1 123.5(4) .
C9 N2 Re1 112.7(3) .
O1 C1 C2 115.9(5) .
O1 C1 C6 126.2(5) .
C2 C1 C6 117.9(5) .
C3 C2 C1 121.1(6) .
C3 C2 H15 119.5 .
C1 C2 H15 119.5 .
C2 C3 C4 121.8(6) .
C2 C3 H14 119.1 .
C4 C3 H14 119.1 .
C3 C4 C5 118.8(6) .
C3 C4 H13 120.6 .
C5 C4 H13 120.6 .
C4 C5 C6 121.4(6) .
C4 C5 H12 119.3 .
C6 C5 H12 119.3 .
C5 C6 C1 119.0(6) .
C5 C6 C7 114.4(6) .
C1 C6 C7 126.6(5) .
N1 C7 C6 126.9(5) .
N1 C7 H10 116.5 .
C6 C7 H10 116.5 .
N1 C8 C17 112.3(5) .
N1 C8 C18 107.4(5) .
C17 C8 C18 111.2(5) .
N1 C8 C9 106.6(4) .
C17 C8 C9 108.2(5) .
C18 C8 C9 111.1(5) .
N2 C9 C8 111.3(4) .
N2 C9 H8A 109.4 .
C8 C9 H8A 109.4 .
N2 C9 H8B 109.4 .
C8 C9 H8B 109.4 .
H8A C9 H8B 108.0 .
N2 C10 C11 126.4(5) .
N2 C10 H7 116.8 .
C11 C10 H7 116.8 .
C12 C11 C16 118.1(6) .
C12 C11 C10 116.6(6) .
C16 C11 C10 125.0(5) .
C13 C12 C11 123.8(6) .
C13 C12 H5 118.1 .
C11 C12 H5 118.1 .
C12 C13 C14 117.8(6) .
C12 C13 H4 121.1 .
C14 C13 H4 121.1 .
C15 C14 C13 121.7(6) .
C15 C14 H3 119.1 .
C13 C14 H3 119.1 .
C14 C15 C16 121.5(6) .
C14 C15 H2 119.3 .
C16 C15 H2 119.3 .
O2 C16 C15 116.0(5) .
O2 C16 C11 126.9(5) .
C15 C16 C11 117.0(5) .
C8 C17 H17A 109.5 .
C8 C17 H17B 109.5 .
H17A C17 H17B 109.5 .
C8 C17 H17C 109.5 .
H17A C17 H17C 109.5 .
H17B C17 H17C 109.5 .
C8 C18 H18A 109.5 .
C8 C18 H18B 109.5 .
H18A C18 H18B 109.5 .
C8 C18 H18C 109.5 .
H18A C18 H18C 109.5 .
H18B C18 H18C 109.5 .
Cl3 C19 Cl2 111.1(4) .
Cl3 C19 Cl1 110.6(4) .
Cl2 C19 Cl1 109.4(4) .
Cl3 C19 H19 108.6 .
Cl2 C19 H19 108.6 .
Cl1 C19 H19 108.6 .
Cl5 C20 Cl6 112.6(4) .
Cl5 C20 Cl4 110.6(4) .
Cl6 C20 Cl4 110.6(4) .
Cl5 C20 H20 107.6 .
Cl6 C20 H20 107.6 .
Cl4 C20 H20 107.6 .

loop_
_geom_bond_atom_site_label_1
_geom_bond_atom_site_label_2
_geom_bond_distance
_geom_bond_site_symmetry_2
Re1 O4 1.714(4) .
Re1 O3 1.9236(3) .
Re1 O1 2.030(4) .
Re1 O2 2.031(4) .
Re1 N2 2.057(5) .
Re1 N1 2.067(4) .
Cl1 C19 1.761(7) .
Cl2 C19 1.759(7) .
Cl3 C19 1.739(7) .
Cl4 C20 1.757(7) .
Cl5 C20 1.741(8) .
Cl6 C20 1.750(7) .
O1 C1 1.336(6) .
O2 C16 1.335(7) .
O3 Re1 1.9236(3) 3_556
N1 C7 1.285(7) .
N1 C8 1.505(7) .
N2 C10 1.290(7) .
N2 C9 1.480(7) .
C1 C2 1.409(8) .
C1 C6 1.421(8) .
C2 C3 1.372(9) .
C2 H15 0.9500 .
C3 C4 1.372(11) .
C3 H14 0.9500 .
C4 C5 1.385(10) .
C4 H13 0.9500 .
C5 C6 1.412(8) .
C5 H12 0.9500 .
C6 C7 1.457(8) .
C7 H10 0.9500 .
C8 C17 1.525(8) .
C8 C18 1.532(8) .
C8 C9 1.551(8) .
C9 H8A 0.9900 .
C9 H8B 0.9900 .
C10 C11 1.448(8) .
C10 H7 0.9500 .
C11 C12 1.414(8) .
C11 C16 1.422(8) .
C12 C13 1.347(10) .
C12 H5 0.9500 .
C13 C14 1.384(10) .
C13 H4 0.9500 .
C14 C15 1.368(9) .
C14 H3 0.9500 .
C15 C16 1.416(8) .
C15 H2 0.9500 .
C17 H17A 0.9800 .
C17 H17B 0.9800 .
C17 H17C 0.9800 .
C18 H18A 0.9800 .
C18 H18B 0.9800 .
C18 H18C 0.9800 .
C19 H19 1.0000 .
C20 H20 1.0000 .

loop_
_geom_torsion_atom_site_label_1
_geom_torsion_atom_site_label_2
_geom_torsion_atom_site_label_3
_geom_torsion_atom_site_label_4
_geom_torsion
_geom_torsion_site_symmetry_4
O4 Re1 O1 C1 -97.3(4) .
O3 Re1 O1 C1 77.4(4) .
O2 Re1 O1 C1 167.0(4) .
N2 Re1 O1 C1 65.6(11) .
N1 Re1 O1 C1 -4.5(4) .
O4 Re1 O2 C16 78.9(4) .
O3 Re1 O2 C16 -97.5(4) .
O1 Re1 O2 C16 175.3(4) .
N2 Re1 O2 C16 -14.7(4) .
N1 Re1 O2 C16 -70.8(11) .
O4 Re1 O3 Re1 63(3) 3_556
O1 Re1 O3 Re1 -62(3) 3_556
O2 Re1 O3 Re1 -151(3) 3_556
N2 Re1 O3 Re1 116(3) 3_556
N1 Re1 O3 Re1 33(3) 3_556
O4 Re1 N1 C7 100.6(5) .
O3 Re1 N1 C7 -82.5(4) .
O1 Re1 N1 C7 3.9(4) .
O2 Re1 N1 C7 -109.5(10) .
N2 Re1 N1 C7 -166.4(5) .
O4 Re1 N1 C8 -82.0(4) .
O3 Re1 N1 C8 94.9(3) .
O1 Re1 N1 C8 -178.7(3) .
O2 Re1 N1 C8 67.9(11) .
N2 Re1 N1 C8 11.0(3) .
O4 Re1 N2 C10 -81.2(5) .
O3 Re1 N2 C10 103.9(4) .
O1 Re1 N2 C10 115.8(9) .
O2 Re1 N2 C10 14.8(5) .
N1 Re1 N2 C10 -172.9(5) .
O4 Re1 N2 C9 104.0(4) .
O3 Re1 N2 C9 -70.9(3) .
O1 Re1 N2 C9 -59.0(11) .
O2 Re1 N2 C9 -160.0(4) .
N1 Re1 N2 C9 12.3(4) .
Re1 O1 C1 C2 -175.2(4) .
Re1 O1 C1 C6 3.4(7) .
O1 C1 C2 C3 179.5(6) .
C6 C1 C2 C3 0.8(9) .
C1 C2 C3 C4 -0.1(10) .
C2 C3 C4 C5 -0.2(10) .
C3 C4 C5 C6 -0.1(10) .
C4 C5 C6 C1 0.7(9) .
C4 C5 C6 C7 -179.0(6) .
O1 C1 C6 C5 -179.6(5) .
C2 C1 C6 C5 -1.0(8) .
O1 C1 C6 C7 0.1(9) .
C2 C1 C6 C7 178.7(5) .
C8 N1 C7 C6 -179.1(5) .
Re1 N1 C7 C6 -1.9(8) .
C5 C6 C7 N1 178.8(6) .
C1 C6 C7 N1 -1.0(9) .
C7 N1 C8 C17 29.1(7) .
Re1 N1 C8 C17 -148.3(4) .
C7 N1 C8 C18 -93.4(6) .
Re1 N1 C8 C18 89.2(5) .
C7 N1 C8 C9 147.4(5) .
Re1 N1 C8 C9 -30.0(5) .
C10 N2 C9 C8 152.5(5) .
Re1 N2 C9 C8 -32.6(5) .
N1 C8 C9 N2 39.8(6) .
C17 C8 C9 N2 160.7(5) .
C18 C8 C9 N2 -77.0(6) .
C9 N2 C10 C11 167.7(5) .
Re1 N2 C10 C11 -6.6(8) .
N2 C10 C11 C12 178.7(6) .
N2 C10 C11 C16 -7.6(9) .
C16 C11 C12 C13 -1.0(9) .
C10 C11 C12 C13 173.0(6) .
C11 C12 C13 C14 -0.3(10) .
C12 C13 C14 C15 0.9(11) .
C13 C14 C15 C16 -0.2(11) .
Re1 O2 C16 C15 -173.8(4) .
Re1 O2 C16 C11 6.7(8) .
C14 C15 C16 O2 179.4(6) .
C14 C15 C16 C11 -1.1(9) .
C12 C11 C16 O2 -178.9(5) .
C10 C11 C16 O2 7.6(9) .
C12 C11 C16 C15 1.7(8) .
C10 C11 C16 C15 -171.9(6) .
